data_7005180
loop_
_publ_author_name
'Fondo, Matilde'
'Garc\'ia-Deibe, Ana M'
'Ocampo, Noelia'
'Sanmart\'in, Jes\'us'
'Bermejo, Manuel R.'

_publ_section_title
;
 Asymmetric self-assembly with atmospheric CO2 fixation of a
 pentanuclear carbonate NiI) complex based on dissimilar building
 blocks.
;
_journal_issue 4
_journal_name_full 'Dalton transactions (Cambridge, England : 2003)'
_journal_page_first 414
_journal_page_last 416
_journal_paper_doi 10.1039/b617374h
_journal_year 2007
_chemical_formula_moiety 'C61 H76 N8 Ni5 O17, 1.5 (C H4 O), 2.70(H2 O)'
_chemical_formula_sum 'C62.5 H85.5 N8 Ni5 O21.2'
_chemical_formula_weight 1581.64
_chemical_name_systematic
;
?
;
_space_group_IT_number 14
_symmetry_cell_setting monoclinic
_symmetry_space_group_name_Hall '-P 2ybc'
_symmetry_space_group_name_H-M 'P 1 21/c 1'
_atom_sites_solution_hydrogens geom
_atom_sites_solution_primary direct
_atom_sites_solution_secondary difmap
_audit_creation_method SHELXL-97
_cell_angle_alpha 90.00
_cell_angle_beta 104.105(2)
_cell_angle_gamma 90.00
_cell_formula_units_Z 4
_cell_length_a 12.0930(10)
_cell_length_b 26.699(2)
_cell_length_c 22.9070(19)
_cell_measurement_reflns_used 2734
_cell_measurement_temperature 120.0(1)
_cell_measurement_theta_max 24.92
_cell_measurement_theta_min 2.31
_cell_volume 7173.0(10)
_computing_cell_refinement 'BRUKER Smart'
_computing_data_collection 'BRUKER Smart'
_computing_structure_refinement 'SHELXL-97 (Sheldrick, 1997)'
_computing_structure_solution 'DIRDIF99 (Beurskens, 1999)'
_diffrn_ambient_temperature 120(1)
_diffrn_measured_fraction_theta_full 1.000
_diffrn_measured_fraction_theta_max 1.000
_diffrn_measurement_device_type 'SMART-CCD-1000 Bruker'
_diffrn_measurement_method 'omega scans'
_diffrn_radiation_monochromator graphite
_diffrn_radiation_source 'fine-focus sealed tube'
_diffrn_radiation_type MoK\a
_diffrn_radiation_wavelength 0.71073
_diffrn_reflns_av_R_equivalents 0.0497
_diffrn_reflns_av_sigmaI/netI 0.0892
_diffrn_reflns_limit_h_max 13
_diffrn_reflns_limit_h_min -14
_diffrn_reflns_limit_k_max 31
_diffrn_reflns_limit_k_min 0
_diffrn_reflns_limit_l_max 26
_diffrn_reflns_limit_l_min 0
_diffrn_reflns_number 15837
_diffrn_reflns_theta_full 24.71
_diffrn_reflns_theta_max 24.71
_diffrn_reflns_theta_min 1.74
_exptl_absorpt_coefficient_mu 1.364
_exptl_absorpt_correction_T_max 0.8534
_exptl_absorpt_correction_T_min 0.7602
_exptl_absorpt_correction_type multi-scan
_exptl_absorpt_process_details SADABS
_exptl_crystal_colour green
_exptl_crystal_density_diffrn 1.465
_exptl_crystal_density_method 'not measured'
_exptl_crystal_description prism
_exptl_crystal_F_000 3304
_exptl_crystal_size_max 0.16
_exptl_crystal_size_mid 0.13
_exptl_crystal_size_min 0.12
_refine_diff_density_max 1.127
_refine_diff_density_min -0.767
_refine_diff_density_rms 0.157
_refine_ls_extinction_coef 0.00102(16)
_refine_ls_extinction_expression Fc^*^=kFc[1+0.001xFc^2^\l^3^/sin(2\q)]^-1/4^
_refine_ls_extinction_method SHELXL
_refine_ls_goodness_of_fit_ref 1.043
_refine_ls_hydrogen_treatment mixed
_refine_ls_matrix_type full
_refine_ls_number_parameters 890
_refine_ls_number_reflns 12225
_refine_ls_number_restraints 0
_refine_ls_restrained_S_all 1.043
_refine_ls_R_factor_all 0.1245
_refine_ls_R_factor_gt 0.0642
_refine_ls_shift/su_max 0.003
_refine_ls_shift/su_mean 0.000
_refine_ls_structure_factor_coef Fsqd
_refine_ls_weighting_details 'calc w=1/[\s^2^(Fo^2^)+(0.1028P)^2^+11.6736P] where P=(Fo^2^+2Fc^2^)/3'
_refine_ls_weighting_scheme calc
_refine_ls_wR_factor_gt 0.1590
_refine_ls_wR_factor_ref 0.1955
_reflns_number_gt 7416
_reflns_number_total 12225
_reflns_threshold_expression >2sigma(I)
_cod_data_source_file b617374h.txt
_cod_data_source_block be21mf2n
_cod_depositor_comments
;
The following automatic conversions were performed:
'_symmetry_cell_setting' value 'Monoclinic' changed to 'monoclinic'
according to '/home/saulius/struct/CIF-dictionaries/cif_core.dic'
dictionary named 'cif_core.dic' version 2.4.1 from 2010-06-29.

Automatic conversion script
Id: cif_fix_enum 1527 2010-12-29 10:47:43Z saulius 
;
_cod_original_sg_symbol_H-M 'P 21/c'
_cod_original_formula_sum 'C62.50 H85.50 N8 Ni5 O21.20'
_cod_database_code 7005180

loop_
_symmetry_equiv_pos_as_xyz
'x, y, z'
'-x, y+1/2, -z+1/2'
'-x, -y, -z'
'x, -y-1/2, z-1/2'

loop_
_atom_site_label
_atom_site_type_symbol
_atom_site_fract_x
_atom_site_fract_y
_atom_site_fract_z
_atom_site_U_iso_or_equiv
_atom_site_adp_type
_atom_site_occupancy
_atom_site_symmetry_multiplicity
_atom_site_calc_flag
_atom_site_refinement_flags
_atom_site_disorder_assembly
_atom_site_disorder_group
Ni11 Ni 0.13629(7) 0.36229(3) 0.60231(4) 0.0231(2) Uani 1 1 d . . .
Ni12 Ni 0.09820(7) 0.33364(3) 0.72773(4) 0.0227(2) Uani 1 1 d . . .
O101 O 0.2938(4) 0.39128(18) 0.6166(2) 0.0268(11) Uani 1 1 d . . .
O102 O 0.2413(4) 0.35322(18) 0.79130(19) 0.0248(11) Uani 1 1 d . . .
O103 O 0.1027(4) 0.39622(17) 0.6769(2) 0.0243(11) Uani 1 1 d . . .
N101 N 0.0789(5) 0.4158(2) 0.5401(3) 0.0296(14) Uani 1 1 d . . .
N102 N 0.0023(5) 0.3610(2) 0.7807(3) 0.0257(13) Uani 1 1 d . . .
N103 N -0.0381(5) 0.3357(2) 0.5781(3) 0.0262(13) Uani 1 1 d . . .
N104 N -0.0659(5) 0.3136(2) 0.6699(3) 0.0251(13) Uani 1 1 d . . .
O11S O 0.1702(4) 0.3129(2) 0.5355(2) 0.0299(12) Uani 1 1 d . . .
H11S H 0.222(9) 0.298(4) 0.559(5) 0.080 Uiso 1 1 d . . .
C11S C 0.2275(7) 0.3286(3) 0.4913(3) 0.040(2) Uani 1 1 d . . .
H11A H 0.1778 0.3495 0.4623 0.061 Uiso 1 1 calc R . .
H11B H 0.2486 0.2997 0.4714 0.061 Uiso 1 1 calc R . .
H11C H 0.2948 0.3470 0.5104 0.061 Uiso 1 1 calc R . .
O12S O 0.1098(4) 0.2609(2) 0.7642(2) 0.0297(12) Uani 1 1 d . . .
H12S H 0.167(9) 0.248(4) 0.749(5) 0.080 Uiso 1 1 d . . .
C12S C 0.1187(7) 0.2512(3) 0.8268(3) 0.038(2) Uani 1 1 d . . .
H12A H 0.1579 0.2785 0.8504 0.056 Uiso 1 1 calc R . .
H12B H 0.1605 0.2207 0.8383 0.056 Uiso 1 1 calc R . .
H12C H 0.0437 0.2480 0.8336 0.056 Uiso 1 1 calc R . .
O10 O 0.2798(5) 0.2556(2) 0.6190(2) 0.0430(15) Uani 1 1 d . . .
O11 O 0.1837(4) 0.30648(18) 0.6657(2) 0.0245(11) Uani 1 1 d . . .
O12 O 0.2729(4) 0.2407(2) 0.7138(2) 0.0331(12) Uani 1 1 d . . .
C10 C 0.2470(6) 0.2675(3) 0.6659(3) 0.0274(16) Uani 1 1 d . . .
C100 C 0.3257(6) 0.4317(3) 0.5944(3) 0.0237(15) Uani 1 1 d . . .
C101 C 0.4395(6) 0.4487(3) 0.6167(3) 0.0289(17) Uani 1 1 d . . .
H101 H 0.4879 0.4303 0.6468 0.035 Uiso 1 1 calc R . .
C102 C 0.4807(7) 0.4908(3) 0.5960(4) 0.040(2) Uani 1 1 d . . .
H102 H 0.5551 0.5010 0.6128 0.048 Uiso 1 1 calc R . .
C103 C 0.4116(7) 0.5187(3) 0.5494(4) 0.047(2) Uani 1 1 d . . .
H103 H 0.4397 0.5471 0.5344 0.056 Uiso 1 1 calc R . .
C104 C 0.3018(7) 0.5033(3) 0.5263(4) 0.043(2) Uani 1 1 d . . .
H104 H 0.2560 0.5216 0.4950 0.051 Uiso 1 1 calc R . .
C105 C 0.2558(6) 0.4611(3) 0.5482(3) 0.0298(17) Uani 1 1 d . . .
C106 C 0.1371(6) 0.4498(3) 0.5231(3) 0.0303(17) Uani 1 1 d . . .
H106 H 0.0993 0.4695 0.4909 0.036 Uiso 1 1 calc R . .
C107 C -0.0438(6) 0.4115(3) 0.5130(3) 0.0332(18) Uani 1 1 d . . .
H10A H -0.0604 0.4222 0.4713 0.040 Uiso 1 1 calc R . .
H10B H -0.0856 0.4329 0.5343 0.040 Uiso 1 1 calc R . .
C108 C -0.0799(6) 0.3580(3) 0.5165(3) 0.0307(17) Uani 1 1 d . . .
H10C H -0.0512 0.3382 0.4879 0.037 Uiso 1 1 calc R . .
H10D H -0.1625 0.3563 0.5051 0.037 Uiso 1 1 calc R . .
C109 C -0.0479(6) 0.2805(3) 0.5759(3) 0.0298(17) Uani 1 1 d . . .
H10E H 0.0213 0.2655 0.5697 0.036 Uiso 1 1 calc R . .
H10F H -0.1116 0.2701 0.5436 0.036 Uiso 1 1 calc R . .
C110 C -0.0668(6) 0.2656(3) 0.6364(3) 0.0266(16) Uani 1 1 d . . .
H11D H -0.1393 0.2486 0.6316 0.032 Uiso 1 1 calc R . .
H11E H -0.0064 0.2436 0.6575 0.032 Uiso 1 1 calc R . .
C111 C -0.1415(6) 0.3106(3) 0.7125(3) 0.0313(17) Uani 1 1 d . . .
H11F H -0.1281 0.2790 0.7340 0.038 Uiso 1 1 calc R . .
H11G H -0.2204 0.3111 0.6897 0.038 Uiso 1 1 calc R . .
C112 C -0.1217(6) 0.3536(3) 0.7579(4) 0.0356(19) Uani 1 1 d . . .
H12H H -0.1568 0.3840 0.7388 0.043 Uiso 1 1 calc R . .
H12I H -0.1558 0.3456 0.7910 0.043 Uiso 1 1 calc R . .
C113 C 0.0350(7) 0.3868(3) 0.8292(4) 0.0345(18) Uani 1 1 d . . .
H113 H -0.0209 0.3975 0.8479 0.041 Uiso 1 1 calc R . .
C114 C 0.1507(6) 0.4005(3) 0.8569(3) 0.0288(17) Uani 1 1 d . . .
C115 C 0.1700(8) 0.4324(3) 0.9085(4) 0.043(2) Uani 1 1 d . . .
H115 H 0.1078 0.4423 0.9229 0.051 Uiso 1 1 calc R . .
C116 C 0.2766(8) 0.4493(3) 0.9378(4) 0.044(2) Uani 1 1 d . . .
H116 H 0.2860 0.4703 0.9710 0.053 Uiso 1 1 calc R . .
C117 C 0.3696(7) 0.4345(3) 0.9167(3) 0.038(2) Uani 1 1 d . . .
H117 H 0.4423 0.4457 0.9355 0.046 Uiso 1 1 calc R . .
C118 C 0.3538(6) 0.4029(3) 0.8675(3) 0.0292(17) Uani 1 1 d . . .
H118 H 0.4174 0.3932 0.8543 0.035 Uiso 1 1 calc R . .
C119 C 0.2489(6) 0.3850(3) 0.8372(3) 0.0258(16) Uani 1 1 d . . .
C120 C -0.1079(6) 0.3508(3) 0.6204(3) 0.0252(16) Uani 1 1 d . . .
H120 H -0.1880 0.3434 0.6016 0.030 Uiso 1 1 calc R . .
C121 C -0.0982(6) 0.4043(3) 0.6383(3) 0.0248(16) Uani 1 1 d . . .
C122 C -0.1931(6) 0.4350(3) 0.6265(3) 0.0344(19) Uani 1 1 d . . .
H122 H -0.2647 0.4213 0.6101 0.041 Uiso 1 1 calc R . .
C123 C -0.1829(7) 0.4853(3) 0.6386(4) 0.047(2) Uani 1 1 d . . .
H123 H -0.2469 0.5059 0.6292 0.056 Uiso 1 1 calc R . .
C124 C -0.0777(7) 0.5053(3) 0.6647(4) 0.042(2) Uani 1 1 d . . .
H124 H -0.0711 0.5394 0.6729 0.051 Uiso 1 1 calc R . .
C125 C 0.0175(6) 0.4757(3) 0.6788(3) 0.0318(18) Uani 1 1 d . . .
H125 H 0.0875 0.4898 0.6975 0.038 Uiso 1 1 calc R . .
C126 C 0.0108(6) 0.4250(3) 0.6656(3) 0.0243(16) Uani 1 1 d . . .
Ni21 Ni 0.59767(8) 0.14545(4) 0.77471(4) 0.0269(2) Uani 1 1 d . . .
Ni22 Ni 0.56244(8) 0.17505(4) 0.64394(4) 0.0286(3) Uani 1 1 d . . .
O201 O 0.5987(4) 0.21123(19) 0.8167(2) 0.0274(11) Uani 1 1 d . . .
O202 O 0.5681(4) 0.25026(18) 0.6360(2) 0.0313(12) Uani 1 1 d . . .
O203 O 0.6976(4) 0.17169(18) 0.7178(2) 0.0265(11) Uani 1 1 d . . .
N201 N 0.6396(6) 0.1692(2) 0.5743(3) 0.0350(15) Uani 1 1 d . . .
N202 N 0.7377(6) 0.1251(2) 0.8361(3) 0.0317(15) Uani 1 1 d . . .
N203 N 0.5671(6) 0.0921(2) 0.6388(3) 0.0337(15) Uani 1 1 d . . .
N204 N 0.6056(5) 0.0720(2) 0.7395(3) 0.0306(14) Uani 1 1 d . . .
O21 O 0.4866(4) 0.11720(19) 0.8223(2) 0.0350(13) Uani 1 1 d . . .
O22 O 0.3634(4) 0.18138(19) 0.8106(2) 0.0328(12) Uani 1 1 d . . .
C20 C 0.3995(6) 0.1389(3) 0.8307(3) 0.0272(16) Uani 1 1 d . . .
C21 C 0.3311(8) 0.1118(3) 0.8663(5) 0.051(2) Uani 1 1 d . . .
H21A H 0.2537 0.1089 0.8431 0.077 Uiso 1 1 calc R . .
H21B H 0.3327 0.1300 0.9027 0.077 Uiso 1 1 calc R . .
H21C H 0.3626 0.0790 0.8763 0.077 Uiso 1 1 calc R . .
O22S O 0.3929(5) 0.1785(2) 0.5867(2) 0.0361(14) Uani 1 1 d . . .
H22S H 0.374(10) 0.204(4) 0.593(5) 0.080 Uiso 1 1 d . . .
C22S C 0.3587(7) 0.1873(3) 0.5222(3) 0.0370(19) Uani 1 1 d . . .
H22A H 0.3895 0.2187 0.5131 0.055 Uiso 1 1 calc R . .
H22B H 0.2771 0.1883 0.5093 0.055 Uiso 1 1 calc R . .
H22C H 0.3871 0.1608 0.5015 0.055 Uiso 1 1 calc R . .
C200 C 0.6904(6) 0.2350(3) 0.8468(3) 0.0260(16) Uani 1 1 d . . .
C201 C 0.6870(6) 0.2864(3) 0.8593(3) 0.0292(17) Uani 1 1 d . . .
H201 H 0.6194 0.3039 0.8449 0.035 Uiso 1 1 calc R . .
C202 C 0.7815(7) 0.3117(3) 0.8923(3) 0.0373(19) Uani 1 1 d . . .
H202 H 0.7764 0.3456 0.9003 0.045 Uiso 1 1 calc R . .
C203 C 0.8842(7) 0.2866(3) 0.9137(4) 0.041(2) Uani 1 1 d . . .
H203 H 0.9481 0.3037 0.9354 0.049 Uiso 1 1 calc R . .
C204 C 0.8899(7) 0.2370(3) 0.9023(3) 0.0357(19) Uani 1 1 d . . .
H204 H 0.9588 0.2204 0.9166 0.043 Uiso 1 1 calc R . .
C205 C 0.7948(6) 0.2092(3) 0.8694(3) 0.0305(17) Uani 1 1 d . . .
C206 C 0.8128(7) 0.1562(3) 0.8630(3) 0.0331(19) Uani 1 1 d . . .
H206 H 0.8853 0.1438 0.8801 0.040 Uiso 1 1 calc R . .
C207 C 0.7694(7) 0.0720(3) 0.8314(3) 0.0354(19) Uani 1 1 d . . .
H20A H 0.7927 0.0573 0.8712 0.043 Uiso 1 1 calc R . .
H20B H 0.8327 0.0697 0.8124 0.043 Uiso 1 1 calc R . .
C208 C 0.6663(7) 0.0438(3) 0.7938(3) 0.0368(19) Uani 1 1 d . . .
H20C H 0.6915 0.0119 0.7814 0.044 Uiso 1 1 calc R . .
H20D H 0.6135 0.0370 0.8186 0.044 Uiso 1 1 calc R . .
C209 C 0.4915(7) 0.0505(3) 0.7139(4) 0.042(2) Uani 1 1 d . . .
H20E H 0.4358 0.0640 0.7339 0.051 Uiso 1 1 calc R . .
H20F H 0.4928 0.0143 0.7177 0.051 Uiso 1 1 calc R . .
C210 C 0.4642(7) 0.0665(3) 0.6473(4) 0.039(2) Uani 1 1 d . . .
H21D H 0.4471 0.0374 0.6212 0.047 Uiso 1 1 calc R . .
H21E H 0.3992 0.0889 0.6381 0.047 Uiso 1 1 calc R . .
C211 C 0.5830(8) 0.0828(3) 0.5778(3) 0.045(2) Uani 1 1 d . . .
H21F H 0.5104 0.0868 0.5487 0.053 Uiso 1 1 calc R . .
H21G H 0.6080 0.0486 0.5754 0.053 Uiso 1 1 calc R . .
C212 C 0.6684(8) 0.1176(3) 0.5621(4) 0.048(2) Uani 1 1 d . . .
H21H H 0.7442 0.1095 0.5858 0.057 Uiso 1 1 calc R . .
H21I H 0.6677 0.1140 0.5199 0.057 Uiso 1 1 calc R . .
C213 C 0.6540(6) 0.2045(3) 0.5393(3) 0.0281(17) Uani 1 1 d . . .
H213 H 0.6873 0.1956 0.5082 0.034 Uiso 1 1 calc R . .
C214 C 0.6248(6) 0.2560(3) 0.5424(3) 0.0239(16) Uani 1 1 d . . .
C215 C 0.6350(6) 0.2871(3) 0.4942(3) 0.0275(17) Uani 1 1 d . . .
H215 H 0.6674 0.2742 0.4645 0.033 Uiso 1 1 calc R . .
C216 C 0.5978(6) 0.3365(3) 0.4900(3) 0.0306(17) Uani 1 1 d . . .
H216 H 0.6035 0.3563 0.4575 0.037 Uiso 1 1 calc R . .
C217 C 0.5520(6) 0.3554(3) 0.5351(3) 0.0289(17) Uani 1 1 d . . .
H217 H 0.5274 0.3885 0.5328 0.035 Uiso 1 1 calc R . .
C218 C 0.5418(6) 0.3269(3) 0.5833(3) 0.0263(16) Uani 1 1 d . . .
H218 H 0.5104 0.3409 0.6128 0.032 Uiso 1 1 calc R . .
C219 C 0.5784(6) 0.2765(3) 0.5888(3) 0.0233(15) Uani 1 1 d . . .
C220 C 0.6595(7) 0.0693(3) 0.6867(3) 0.0335(18) Uani 1 1 d . . .
H220 H 0.6668 0.0340 0.6766 0.040 Uiso 1 1 calc R . .
C221 C 0.7727(7) 0.0925(3) 0.6984(3) 0.0311(18) Uani 1 1 d . . .
C222 C 0.8672(7) 0.0640(3) 0.6952(4) 0.041(2) Uani 1 1 d . . .
H222 H 0.8574 0.0308 0.6826 0.049 Uiso 1 1 calc R . .
C223 C 0.9759(8) 0.0843(4) 0.7105(4) 0.049(2) Uani 1 1 d . . .
H223 H 1.0386 0.0648 0.7085 0.058 Uiso 1 1 calc R . .
C224 C 0.9903(8) 0.1336(3) 0.7287(4) 0.045(2) Uani 1 1 d . . .
H224 H 1.0631 0.1474 0.7392 0.054 Uiso 1 1 calc R . .
C225 C 0.8975(6) 0.1625(3) 0.7315(4) 0.0339(18) Uani 1 1 d . . .
H225 H 0.9088 0.1955 0.7446 0.041 Uiso 1 1 calc R . .
C226 C 0.7871(6) 0.1435(3) 0.7151(3) 0.0283(17) Uani 1 1 d . . .
Ni5 Ni 0.43950(8) 0.23109(4) 0.76640(4) 0.0264(2) Uani 1 1 d . . .
O5W O 0.5079(4) 0.28789(19) 0.7276(2) 0.0316(12) Uani 1 1 d . . .
H5W1 H 0.5389 0.2715 0.6971 0.080 Uiso 1 1 d . . .
H5W2 H 0.4625 0.3167 0.7257 0.080 Uiso 1 1 d . . .
O5 O 0.4749(4) 0.17682(18) 0.7099(2) 0.0292(11) Uani 1 1 d . . .
H5 H 0.4131 0.1661 0.7021 0.080 Uiso 1 1 d . . .
O5S O 0.4065(4) 0.28491(19) 0.8259(2) 0.0322(12) Uani 1 1 d . . .
H5S H 0.3411 0.3048 0.8096 0.080 Uiso 1 1 d . . .
C5S C 0.4217(7) 0.2752(3) 0.8883(3) 0.0344(19) Uani 1 1 d . . .
H5S1 H 0.4678 0.2458 0.8992 0.052 Uiso 1 1 calc R . .
H5S2 H 0.3487 0.2700 0.8969 0.052 Uiso 1 1 calc R . .
H5S3 H 0.4588 0.3033 0.9111 0.052 Uiso 1 1 calc R . .
O1W O 0.3972(4) 0.3778(2) 0.7283(2) 0.0311(12) Uani 1 1 d . . .
H1W1 H 0.3310 0.3680 0.7417 0.080 Uiso 1 1 d . . .
H1W2 H 0.3698 0.3818 0.6882 0.080 Uiso 1 1 d . . .
O2W O 0.6238(8) 0.3946(4) 0.7703(5) 0.076(3) Uiso 0.75 1 d P A 1
H2W1 H 0.5981 0.3963 0.7967 0.080 Uiso 0.75 1 d P B 1
H2W2 H 0.5950 0.3745 0.7425 0.080 Uiso 0.75 1 d P C 1
O2W' O 0.5693(18) 0.4288(8) 0.7985(10) 0.039(5) Uiso 0.25 1 d P D 2
O3W O 0.7579(18) 0.4557(8) 0.9607(10) 0.057(6) Uiso 0.30 1 d P E 3
O3W' O 0.870(3) 0.4473(13) 0.9867(16) 0.065(9) Uiso 0.20 1 d P F 4
O3W" O 0.651(2) 0.4437(10) 0.9224(13) 0.041(7) Uiso 0.20 1 d P G 5
O1S O 0.2397(5) 0.1364(3) 0.6829(3) 0.0609(18) Uani 1 1 d . . .
H1S H 0.2402 0.1640 0.6988 0.091 Uiso 1 1 calc R . .
C1S C 0.1621(10) 0.1373(5) 0.6233(6) 0.087(4) Uani 1 1 d . . .
H1S1 H 0.0865 0.1292 0.6265 0.130 Uiso 1 1 calc R . .
H1S2 H 0.1866 0.1133 0.5979 0.130 Uiso 1 1 calc R . .
H1S3 H 0.1621 0.1702 0.6062 0.130 Uiso 1 1 calc R . .
O2S O 0.7629(11) 0.4502(5) 0.8438(7) 0.064(4) Uiso 0.50 1 d P H 3
H2S H 0.7664 0.4595 0.8783 0.096 Uiso 0.50 1 calc PR H 3
C2S C 0.8031(16) 0.4871(7) 0.8133(9) 0.054(5) Uiso 0.50 1 d P H 3
H2S1 H 0.8221 0.5160 0.8387 0.081 Uiso 0.50 1 calc PR H 3
H2S2 H 0.7457 0.4958 0.7778 0.081 Uiso 0.50 1 calc PR H 3
H2S3 H 0.8700 0.4754 0.8019 0.081 Uiso 0.50 1 calc PR H 3

loop_
_atom_site_aniso_label
_atom_site_aniso_U_11
_atom_site_aniso_U_22
_atom_site_aniso_U_33
_atom_site_aniso_U_23
_atom_site_aniso_U_13
_atom_site_aniso_U_12
Ni11 0.0259(5) 0.0268(5) 0.0149(5) 0.0020(4) 0.0017(4) 0.0015(4)
Ni12 0.0255(5) 0.0268(5) 0.0147(5) 0.0019(4) 0.0031(3) 0.0031(4)
O101 0.030(3) 0.026(3) 0.022(3) 0.005(2) 0.002(2) -0.001(2)
O102 0.030(3) 0.032(3) 0.011(2) -0.001(2) 0.0010(19) 0.006(2)
O103 0.025(2) 0.026(3) 0.020(3) 0.000(2) 0.001(2) 0.003(2)
N101 0.034(3) 0.037(4) 0.015(3) -0.003(3) 0.000(3) 0.001(3)
N102 0.031(3) 0.027(3) 0.018(3) 0.003(3) 0.006(3) 0.005(3)
N103 0.033(3) 0.025(3) 0.017(3) -0.002(3) -0.001(2) 0.003(3)
N104 0.027(3) 0.027(3) 0.020(3) 0.004(3) 0.006(2) -0.001(3)
O11S 0.033(3) 0.035(3) 0.020(3) 0.004(2) 0.002(2) 0.005(2)
C11S 0.047(5) 0.060(6) 0.017(4) 0.007(4) 0.012(3) 0.007(4)
O12S 0.037(3) 0.036(3) 0.016(3) 0.004(2) 0.006(2) 0.005(2)
C12S 0.045(5) 0.050(5) 0.019(4) 0.015(4) 0.010(3) 0.003(4)
O10 0.058(4) 0.051(4) 0.023(3) 0.004(3) 0.015(3) 0.024(3)
O11 0.022(2) 0.030(3) 0.021(3) 0.003(2) 0.005(2) 0.005(2)
O12 0.042(3) 0.041(3) 0.016(3) 0.009(2) 0.006(2) 0.015(3)
C10 0.029(4) 0.031(4) 0.022(4) 0.003(3) 0.006(3) 0.006(3)
C100 0.032(4) 0.026(4) 0.015(3) 0.001(3) 0.009(3) -0.002(3)
C101 0.028(4) 0.027(4) 0.034(4) 0.001(3) 0.012(3) 0.005(3)
C102 0.036(4) 0.043(5) 0.046(5) 0.004(4) 0.018(4) -0.003(4)
C103 0.044(5) 0.042(5) 0.062(6) 0.012(4) 0.030(5) -0.002(4)
C104 0.044(5) 0.041(5) 0.049(5) 0.021(4) 0.023(4) 0.012(4)
C105 0.029(4) 0.033(4) 0.030(4) 0.003(3) 0.013(3) 0.005(3)
C106 0.042(4) 0.030(4) 0.020(4) 0.005(3) 0.009(3) 0.008(4)
C107 0.032(4) 0.046(5) 0.017(4) 0.006(3) -0.003(3) 0.006(4)
C108 0.036(4) 0.038(5) 0.013(4) -0.001(3) -0.002(3) -0.003(4)
C109 0.037(4) 0.025(4) 0.025(4) -0.001(3) 0.001(3) 0.001(3)
C110 0.033(4) 0.018(4) 0.026(4) -0.002(3) 0.003(3) -0.004(3)
C111 0.027(4) 0.036(5) 0.030(4) 0.008(3) 0.005(3) -0.001(3)
C112 0.032(4) 0.040(5) 0.039(5) 0.006(4) 0.018(4) 0.004(4)
C113 0.044(5) 0.031(5) 0.031(5) 0.001(4) 0.014(4) 0.006(4)
C114 0.045(5) 0.027(4) 0.015(4) -0.002(3) 0.010(3) -0.002(3)
C115 0.061(6) 0.042(5) 0.029(5) -0.005(4) 0.016(4) 0.001(4)
C116 0.066(6) 0.043(5) 0.024(4) -0.011(4) 0.011(4) -0.005(5)
C117 0.057(5) 0.029(5) 0.023(4) 0.002(3) -0.003(4) -0.008(4)
C118 0.035(4) 0.030(4) 0.020(4) -0.001(3) 0.001(3) 0.003(3)
C119 0.032(4) 0.028(4) 0.016(4) 0.000(3) 0.003(3) 0.003(3)
C120 0.022(3) 0.032(4) 0.019(4) 0.005(3) 0.000(3) -0.005(3)
C121 0.032(4) 0.021(4) 0.019(4) 0.000(3) 0.002(3) -0.001(3)
C122 0.027(4) 0.038(5) 0.031(4) -0.004(4) -0.007(3) 0.006(3)
C123 0.031(4) 0.040(5) 0.061(6) -0.006(4) -0.006(4) 0.019(4)
C124 0.040(5) 0.023(4) 0.057(6) -0.009(4) -0.002(4) 0.006(4)
C125 0.027(4) 0.034(5) 0.028(4) 0.000(3) -0.004(3) 0.000(3)
C126 0.028(4) 0.028(4) 0.014(4) 0.004(3) 0.000(3) 0.005(3)
Ni21 0.0369(5) 0.0269(5) 0.0183(5) 0.0048(4) 0.0092(4) 0.0077(4)
Ni22 0.0428(6) 0.0285(6) 0.0158(5) 0.0024(4) 0.0095(4) 0.0100(4)
O201 0.032(3) 0.033(3) 0.018(3) 0.003(2) 0.007(2) 0.008(2)
O202 0.054(3) 0.025(3) 0.019(3) 0.003(2) 0.016(2) 0.009(2)
O203 0.039(3) 0.027(3) 0.015(2) 0.006(2) 0.008(2) 0.011(2)
N201 0.050(4) 0.031(4) 0.025(4) 0.000(3) 0.012(3) 0.011(3)
N202 0.048(4) 0.030(4) 0.020(3) 0.003(3) 0.014(3) 0.014(3)
N203 0.052(4) 0.026(4) 0.023(3) -0.001(3) 0.010(3) 0.009(3)
N204 0.045(4) 0.026(3) 0.022(3) 0.001(3) 0.010(3) 0.007(3)
O21 0.043(3) 0.031(3) 0.032(3) 0.011(2) 0.011(2) 0.008(3)
O22 0.039(3) 0.034(3) 0.026(3) 0.007(2) 0.009(2) 0.009(2)
C20 0.032(4) 0.026(4) 0.024(4) 0.000(3) 0.010(3) 0.003(3)
C21 0.058(6) 0.036(5) 0.067(7) 0.016(5) 0.028(5) 0.003(4)
O22S 0.054(3) 0.039(3) 0.015(3) 0.001(2) 0.008(2) 0.012(3)
C22S 0.054(5) 0.042(5) 0.015(4) 0.001(3) 0.007(3) 0.005(4)
C200 0.041(4) 0.026(4) 0.013(3) 0.005(3) 0.010(3) 0.004(3)
C201 0.038(4) 0.029(4) 0.023(4) 0.008(3) 0.013(3) 0.006(3)
C202 0.049(5) 0.044(5) 0.024(4) 0.005(4) 0.017(4) -0.002(4)
C203 0.051(5) 0.041(5) 0.033(5) 0.005(4) 0.017(4) -0.011(4)
C204 0.036(4) 0.043(5) 0.028(4) 0.005(4) 0.009(4) -0.001(4)
C205 0.035(4) 0.034(5) 0.026(4) 0.008(3) 0.014(3) 0.006(4)
C206 0.035(4) 0.051(5) 0.014(4) 0.010(3) 0.006(3) 0.011(4)
C207 0.047(5) 0.035(5) 0.023(4) 0.010(3) 0.004(4) 0.013(4)
C208 0.056(5) 0.031(5) 0.026(4) 0.013(3) 0.016(4) 0.014(4)
C209 0.053(5) 0.032(5) 0.041(5) 0.001(4) 0.012(4) -0.001(4)
C210 0.052(5) 0.028(5) 0.035(5) -0.006(4) 0.008(4) 0.007(4)
C211 0.077(6) 0.038(5) 0.016(4) -0.002(3) 0.006(4) 0.019(5)
C212 0.083(7) 0.044(5) 0.021(4) 0.001(4) 0.021(4) 0.028(5)
C213 0.032(4) 0.040(5) 0.014(4) 0.001(3) 0.010(3) 0.005(3)
C214 0.024(4) 0.032(4) 0.015(3) 0.000(3) 0.002(3) -0.002(3)
C215 0.027(4) 0.045(5) 0.010(3) -0.002(3) 0.003(3) -0.009(3)
C216 0.037(4) 0.035(5) 0.018(4) 0.003(3) 0.005(3) -0.007(4)
C217 0.028(4) 0.024(4) 0.032(4) 0.003(3) 0.003(3) -0.005(3)
C218 0.033(4) 0.033(4) 0.013(3) 0.002(3) 0.008(3) 0.001(3)
C219 0.026(4) 0.031(4) 0.011(3) 0.001(3) 0.003(3) 0.001(3)
C220 0.053(5) 0.022(4) 0.028(4) 0.003(3) 0.014(4) 0.011(4)
C221 0.042(4) 0.033(5) 0.021(4) 0.008(3) 0.012(3) 0.009(4)
C222 0.060(6) 0.034(5) 0.034(5) 0.015(4) 0.022(4) 0.024(4)
C223 0.050(5) 0.057(6) 0.048(6) 0.024(5) 0.028(4) 0.031(5)
C224 0.055(5) 0.040(5) 0.044(5) 0.013(4) 0.020(4) 0.010(4)
C225 0.039(4) 0.031(4) 0.035(5) 0.010(4) 0.014(4) 0.012(4)
C226 0.042(4) 0.027(4) 0.019(4) 0.013(3) 0.014(3) 0.016(4)
Ni5 0.0378(5) 0.0281(5) 0.0144(5) 0.0047(4) 0.0084(4) 0.0099(4)
O5W 0.051(3) 0.029(3) 0.018(3) 0.004(2) 0.014(2) 0.009(2)
O5 0.039(3) 0.029(3) 0.020(3) 0.000(2) 0.008(2) 0.006(2)
O5S 0.047(3) 0.038(3) 0.010(2) 0.003(2) 0.004(2) 0.015(3)
C5S 0.046(5) 0.049(5) 0.008(3) 0.005(3) 0.006(3) 0.005(4)
O1W 0.035(3) 0.039(3) 0.017(3) 0.005(2) 0.001(2) 0.003(2)
O1S 0.057(4) 0.054(4) 0.079(5) -0.012(4) 0.029(4) -0.003(3)
C1S 0.067(7) 0.110(11) 0.083(10) 0.019(8) 0.018(7) -0.006(7)

loop_
_atom_type_symbol
_atom_type_description
_atom_type_scat_dispersion_real
_atom_type_scat_dispersion_imag
_atom_type_scat_source
C C 0.0033 0.0016 'International Tables Vol C Tables 4.2.6.8 and 6.1.1.4'
H H 0.0000 0.0000 'International Tables Vol C Tables 4.2.6.8 and 6.1.1.4'
N N 0.0061 0.0033 'International Tables Vol C Tables 4.2.6.8 and 6.1.1.4'
Ni Ni 0.3393 1.1124 'International Tables Vol C Tables 4.2.6.8 and 6.1.1.4'
O O 0.0106 0.0060 'International Tables Vol C Tables 4.2.6.8 and 6.1.1.4'

loop_
_geom_angle_atom_site_label_1
_geom_angle_atom_site_label_2
_geom_angle_atom_site_label_3
_geom_angle
_geom_angle_site_symmetry_1
_geom_angle_site_symmetry_3
_geom_angle_publ_flag
O101 Ni11 N101 89.5(2) . . ?
O101 Ni11 O103 93.81(19) . . ?
N101 Ni11 O103 99.8(2) . . ?
O101 Ni11 O11 94.26(18) . . ?
N101 Ni11 O11 176.1(2) . . ?
O103 Ni11 O11 79.09(18) . . ?
O101 Ni11 O11S 90.8(2) . . ?
N101 Ni11 O11S 91.4(2) . . ?
O103 Ni11 O11S 167.8(2) . . ?
O11 Ni11 O11S 89.36(19) . . ?
O101 Ni11 N103 173.8(2) . . ?
N101 Ni11 N103 84.6(2) . . ?
O103 Ni11 N103 88.9(2) . . ?
O11 Ni11 N103 91.7(2) . . ?
O11S Ni11 N103 87.6(2) . . ?
N102 Ni12 O102 89.4(2) . . ?
N102 Ni12 O103 98.4(2) . . ?
O102 Ni12 O103 93.50(19) . . ?
N102 Ni12 O11 174.3(2) . . ?
O102 Ni12 O11 95.78(18) . . ?
O103 Ni12 O11 79.01(19) . . ?
N102 Ni12 O12S 95.1(2) . . ?
O102 Ni12 O12S 89.44(19) . . ?
O103 Ni12 O12S 166.24(19) . . ?
O11 Ni12 O12S 87.33(19) . . ?
N102 Ni12 N104 83.2(2) . . ?
O102 Ni12 N104 172.2(2) . . ?
O103 Ni12 N104 90.1(2) . . ?
O11 Ni12 N104 91.7(2) . . ?
O12S Ni12 N104 88.7(2) . . ?
C100 O101 Ni11 128.4(4) . . ?
C119 O102 Ni12 127.4(4) . . ?
C126 O103 Ni12 116.6(4) . . ?
C126 O103 Ni11 114.8(4) . . ?
Ni12 O103 Ni11 98.7(2) . . ?
C106 N101 C107 120.4(6) . . ?
C106 N101 Ni11 127.1(5) . . ?
C107 N101 Ni11 112.5(5) . . ?
C113 N102 C112 116.8(6) . . ?
C113 N102 Ni12 128.0(5) . . ?
C112 N102 Ni12 115.0(5) . . ?
C109 N103 C120 103.8(6) . . ?
C109 N103 C108 111.0(5) . . ?
C120 N103 C108 112.9(5) . . ?
C109 N103 Ni11 113.6(4) . . ?
C120 N103 Ni11 114.6(4) . . ?
C108 N103 Ni11 101.2(4) . . ?
C110 N104 C111 111.3(6) . . ?
C110 N104 C120 102.8(5) . . ?
C111 N104 C120 112.4(5) . . ?
C110 N104 Ni12 114.7(4) . . ?
C111 N104 Ni12 103.2(4) . . ?
C120 N104 Ni12 112.9(4) . . ?
C11S O11S Ni11 122.7(5) . . ?
C11S O11S H11S 100(8) . . ?
Ni11 O11S H11S 95(8) . . ?
O11S C11S H11A 109.5 . . ?
O11S C11S H11B 109.5 . . ?
H11A C11S H11B 109.5 . . ?
O11S C11S H11C 109.5 . . ?
H11A C11S H11C 109.5 . . ?
H11B C11S H11C 109.5 . . ?
C12S O12S Ni12 123.0(5) . . ?
C12S O12S H12S 115(7) . . ?
Ni12 O12S H12S 101(7) . . ?
O12S C12S H12A 109.5 . . ?
O12S C12S H12B 109.5 . . ?
H12A C12S H12B 109.5 . . ?
O12S C12S H12C 109.5 . . ?
H12A C12S H12C 109.5 . . ?
H12B C12S H12C 109.5 . . ?
C10 O11 Ni11 130.3(4) . . ?
C10 O11 Ni12 132.2(4) . . ?
Ni11 O11 Ni12 97.48(19) . . ?
C10 O12 Ni5 124.0(5) . . ?
O10 C10 O12 121.4(7) . . ?
O10 C10 O11 120.4(6) . . ?
O12 C10 O11 118.2(6) . . ?
O101 C100 C101 118.9(6) . . ?
O101 C100 C105 125.1(6) . . ?
C101 C100 C105 116.0(6) . . ?
C102 C101 C100 123.0(7) . . ?
C102 C101 H101 118.5 . . ?
C100 C101 H101 118.5 . . ?
C101 C102 C103 120.3(8) . . ?
C101 C102 H102 119.9 . . ?
C103 C102 H102 119.9 . . ?
C104 C103 C102 118.6(8) . . ?
C104 C103 H103 120.7 . . ?
C102 C103 H103 120.7 . . ?
C103 C104 C105 122.4(8) . . ?
C103 C104 H104 118.8 . . ?
C105 C104 H104 118.8 . . ?
C104 C105 C100 119.7(7) . . ?
C104 C105 C106 117.9(7) . . ?
C100 C105 C106 122.3(7) . . ?
N101 C106 C105 126.9(7) . . ?
N101 C106 H106 116.5 . . ?
C105 C106 H106 116.5 . . ?
N101 C107 C108 109.3(6) . . ?
N101 C107 H10A 109.8 . . ?
C108 C107 H10A 109.8 . . ?
N101 C107 H10B 109.8 . . ?
C108 C107 H10B 109.8 . . ?
H10A C107 H10B 108.3 . . ?
C107 C108 N103 113.1(6) . . ?
C107 C108 H10C 109.0 . . ?
N103 C108 H10C 109.0 . . ?
C107 C108 H10D 109.0 . . ?
N103 C108 H10D 109.0 . . ?
H10C C108 H10D 107.8 . . ?
N103 C109 C110 105.1(6) . . ?
N103 C109 H10E 110.7 . . ?
C110 C109 H10E 110.7 . . ?
N103 C109 H10F 110.7 . . ?
C110 C109 H10F 110.7 . . ?
H10E C109 H10F 108.8 . . ?
N104 C110 C109 105.2(6) . . ?
N104 C110 H11D 110.7 . . ?
C109 C110 H11D 110.7 . . ?
N104 C110 H11E 110.7 . . ?
C109 C110 H11E 110.7 . . ?
H11D C110 H11E 108.8 . . ?
N104 C111 C112 112.7(6) . . ?
N104 C111 H11F 109.0 . . ?
C112 C111 H11F 109.0 . . ?
N104 C111 H11G 109.0 . . ?
C112 C111 H11G 109.0 . . ?
H11F C111 H11G 107.8 . . ?
N102 C112 C111 108.6(6) . . ?
N102 C112 H12H 110.0 . . ?
C111 C112 H12H 110.0 . . ?
N102 C112 H12I 110.0 . . ?
C111 C112 H12I 110.0 . . ?
H12H C112 H12I 108.4 . . ?
N102 C113 C114 125.5(7) . . ?
N102 C113 H113 117.2 . . ?
C114 C113 H113 117.2 . . ?
C115 C114 C119 116.9(7) . . ?
C115 C114 C113 117.6(7) . . ?
C119 C114 C113 125.5(7) . . ?
C116 C115 C114 122.9(8) . . ?
C116 C115 H115 118.6 . . ?
C114 C115 H115 118.6 . . ?
C115 C116 C117 118.7(8) . . ?
C115 C116 H116 120.7 . . ?
C117 C116 H116 120.7 . . ?
C118 C117 C116 119.7(8) . . ?
C118 C117 H117 120.1 . . ?
C116 C117 H117 120.1 . . ?
C119 C118 C117 123.4(7) . . ?
C119 C118 H118 118.3 . . ?
C117 C118 H118 118.3 . . ?
O102 C119 C118 119.7(6) . . ?
O102 C119 C114 121.9(6) . . ?
C118 C119 C114 118.3(7) . . ?
C121 C120 N103 114.9(6) . . ?
C121 C120 N104 116.1(6) . . ?
N103 C120 N104 99.9(5) . . ?
C121 C120 H120 108.5 . . ?
N103 C120 H120 108.5 . . ?
N104 C120 H120 108.5 . . ?
C122 C121 C126 119.3(7) . . ?
C122 C121 C120 120.8(6) . . ?
C126 C121 C120 119.9(6) . . ?
C123 C122 C121 120.8(7) . . ?
C123 C122 H122 119.6 . . ?
C121 C122 H122 119.6 . . ?
C122 C123 C124 119.7(7) . . ?
C122 C123 H123 120.1 . . ?
C124 C123 H123 120.1 . . ?
C125 C124 C123 121.0(8) . . ?
C125 C124 H124 119.5 . . ?
C123 C124 H124 119.5 . . ?
C124 C125 C126 120.8(7) . . ?
C124 C125 H125 119.6 . . ?
C126 C125 H125 119.6 . . ?
O103 C126 C125 121.6(6) . . ?
O103 C126 C121 120.1(6) . . ?
C125 C126 C121 118.3(6) . . ?
N202 Ni21 O201 89.7(2) . . ?
N202 Ni21 O5 169.1(2) . . ?
O201 Ni21 O5 84.64(19) . . ?
N202 Ni21 O21 94.5(2) . . ?
O201 Ni21 O21 89.7(2) . . ?
O5 Ni21 O21 94.8(2) . . ?
N202 Ni21 O203 90.6(2) . . ?
O201 Ni21 O203 93.92(19) . . ?
O5 Ni21 O203 80.50(19) . . ?
O21 Ni21 O203 173.8(2) . . ?
N202 Ni21 N204 84.7(2) . . ?
O201 Ni21 N204 173.7(2) . . ?
O5 Ni21 N204 101.3(2) . . ?
O21 Ni21 N204 87.7(2) . . ?
O203 Ni21 N204 89.2(2) . . ?
N202 Ni21 Ni5 132.90(18) . . ?
O201 Ni21 Ni5 43.99(14) . . ?
O5 Ni21 Ni5 43.98(14) . . ?
O21 Ni21 Ni5 79.79(14) . . ?
O203 Ni21 Ni5 99.37(13) . . ?
N204 Ni21 Ni5 140.81(18) . . ?
O202 Ni22 N201 88.5(2) . . ?
O202 Ni22 O5 94.51(19) . . ?
N201 Ni22 O5 175.2(2) . . ?
O202 Ni22 O203 94.6(2) . . ?
N201 Ni22 O203 102.6(2) . . ?
O5 Ni22 O203 81.00(19) . . ?
O202 Ni22 O22S 87.2(2) . . ?
N201 Ni22 O22S 94.4(2) . . ?
O5 Ni22 O22S 82.0(2) . . ?
O203 Ni22 O22S 163.01(19) . . ?
O202 Ni22 N203 170.4(2) . . ?
N201 Ni22 N203 82.0(2) . . ?
O5 Ni22 N203 95.0(2) . . ?
O203 Ni22 N203 88.5(2) . . ?
O22S Ni22 N203 92.5(2) . . ?
C200 O201 Ni21 125.5(4) . . ?
C200 O201 Ni5 136.2(5) . . ?
Ni21 O201 Ni5 93.5(2) . . ?
C219 O202 Ni22 127.9(4) . . ?
C226 O203 Ni22 118.7(4) . . ?
C226 O203 Ni21 115.9(4) . . ?
Ni22 O203 Ni21 93.6(2) . . ?
C213 N201 C212 120.0(6) . . ?
C213 N201 Ni22 126.4(5) . . ?
C212 N201 Ni22 113.3(5) . . ?
C206 N202 C207 119.6(7) . . ?
C206 N202 Ni21 123.1(5) . . ?
C207 N202 Ni21 113.6(5) . . ?
C210 N203 C211 110.8(6) . . ?
C210 N203 C220 102.6(6) . . ?
C211 N203 C220 112.3(6) . . ?
C210 N203 Ni22 115.1(5) . . ?
C211 N203 Ni22 103.2(5) . . ?
C220 N203 Ni22 113.2(5) . . ?
C209 N204 C208 110.9(6) . . ?
C209 N204 C220 102.0(6) . . ?
C208 N204 C220 115.2(6) . . ?
C209 N204 Ni21 112.5(5) . . ?
C208 N204 Ni21 102.0(5) . . ?
C220 N204 Ni21 114.6(5) . . ?
C20 O21 Ni21 126.0(5) . . ?
C20 O22 Ni5 127.9(5) . . ?
O21 C20 O22 125.9(7) . . ?
O21 C20 C21 117.3(7) . . ?
O22 C20 C21 116.7(6) . . ?
C20 C21 H21A 109.5 . . ?
C20 C21 H21B 109.5 . . ?
H21A C21 H21B 109.5 . . ?
C20 C21 H21C 109.5 . . ?
H21A C21 H21C 109.5 . . ?
H21B C21 H21C 109.5 . . ?
C22S O22S Ni22 128.3(5) . . ?
C22S O22S H22S 91(9) . . ?
Ni22 O22S H22S 102(9) . . ?
O22S C22S H22A 109.5 . . ?
O22S C22S H22B 109.5 . . ?
H22A C22S H22B 109.5 . . ?
O22S C22S H22C 109.5 . . ?
H22A C22S H22C 109.5 . . ?
H22B C22S H22C 109.5 . . ?
O201 C200 C201 121.0(7) . . ?
O201 C200 C205 121.1(7) . . ?
C201 C200 C205 117.9(7) . . ?
C202 C201 C200 121.8(7) . . ?
C202 C201 H201 119.1 . . ?
C200 C201 H201 119.1 . . ?
C201 C202 C203 120.3(8) . . ?
C201 C202 H202 119.8 . . ?
C203 C202 H202 119.8 . . ?
C204 C203 C202 119.1(8) . . ?
C204 C203 H203 120.5 . . ?
C202 C203 H203 120.5 . . ?
C203 C204 C205 122.7(8) . . ?
C203 C204 H204 118.7 . . ?
C205 C204 H204 118.7 . . ?
C204 C205 C200 118.2(7) . . ?
C204 C205 C206 116.3(7) . . ?
C200 C205 C206 125.5(7) . . ?
N202 C206 C205 125.6(7) . . ?
N202 C206 H206 117.2 . . ?
C205 C206 H206 117.2 . . ?
N202 C207 C208 108.8(6) . . ?
N202 C207 H20A 109.9 . . ?
C208 C207 H20A 109.9 . . ?
N202 C207 H20B 109.9 . . ?
C208 C207 H20B 109.9 . . ?
H20A C207 H20B 108.3 . . ?
N204 C208 C207 112.9(6) . . ?
N204 C208 H20C 109.0 . . ?
C207 C208 H20C 109.0 . . ?
N204 C208 H20D 109.0 . . ?
C207 C208 H20D 109.0 . . ?
H20C C208 H20D 107.8 . . ?
N204 C209 C210 103.8(6) . . ?
N204 C209 H20E 111.0 . . ?
C210 C209 H20E 111.0 . . ?
N204 C209 H20F 111.0 . . ?
C210 C209 H20F 111.0 . . ?
H20E C209 H20F 109.0 . . ?
N203 C210 C209 105.9(6) . . ?
N203 C210 H21D 110.5 . . ?
C209 C210 H21D 110.5 . . ?
N203 C210 H21E 110.5 . . ?
C209 C210 H21E 110.5 . . ?
H21D C210 H21E 108.7 . . ?
N203 C211 C212 112.3(7) . . ?
N203 C211 H21F 109.1 . . ?
C212 C211 H21F 109.1 . . ?
N203 C211 H21G 109.1 . . ?
C212 C211 H21G 109.1 . . ?
H21F C211 H21G 107.9 . . ?
N201 C212 C211 109.1(7) . . ?
N201 C212 H21H 109.9 . . ?
C211 C212 H21H 109.9 . . ?
N201 C212 H21I 109.9 . . ?
C211 C212 H21I 109.9 . . ?
H21H C212 H21I 108.3 . . ?
N201 C213 C214 127.4(6) . . ?
N201 C213 H213 116.3 . . ?
C214 C213 H213 116.3 . . ?
C215 C214 C219 118.9(7) . . ?
C215 C214 C213 117.2(6) . . ?
C219 C214 C213 123.7(6) . . ?
C216 C215 C214 121.6(6) . . ?
C216 C215 H215 119.2 . . ?
C214 C215 H215 119.2 . . ?
C217 C216 C215 118.5(7) . . ?
C217 C216 H216 120.7 . . ?
C215 C216 H216 120.7 . . ?
C218 C217 C216 122.0(7) . . ?
C218 C217 H217 119.0 . . ?
C216 C217 H217 119.0 . . ?
C217 C218 C219 120.9(6) . . ?
C217 C218 H218 119.5 . . ?
C219 C218 H218 119.5 . . ?
O202 C219 C218 119.3(6) . . ?
O202 C219 C214 122.7(6) . . ?
C218 C219 C214 118.0(6) . . ?
C221 C220 N203 117.4(6) . . ?
C221 C220 N204 113.5(6) . . ?
N203 C220 N204 100.2(6) . . ?
C221 C220 H220 108.4 . . ?
N203 C220 H220 108.4 . . ?
N204 C220 H220 108.4 . . ?
C222 C221 C226 119.6(8) . . ?
C222 C221 C220 120.1(7) . . ?
C226 C221 C220 120.3(7) . . ?
C223 C222 C221 120.9(8) . . ?
C223 C222 H222 119.5 . . ?
C221 C222 H222 119.5 . . ?
C224 C223 C222 119.5(8) . . ?
C224 C223 H223 120.3 . . ?
C222 C223 H223 120.3 . . ?
C225 C224 C223 120.3(9) . . ?
C225 C224 H224 119.9 . . ?
C223 C224 H224 119.9 . . ?
C224 C225 C226 121.6(8) . . ?
C224 C225 H225 119.2 . . ?
C226 C225 H225 119.2 . . ?
O203 C226 C225 121.2(7) . . ?
O203 C226 C221 120.6(7) . . ?
C225 C226 C221 118.1(7) . . ?
O22 Ni5 O5W 172.8(2) . . ?
O22 Ni5 O5 92.5(2) . . ?
O5W Ni5 O5 94.62(19) . . ?
O22 Ni5 O201 91.6(2) . . ?
O5W Ni5 O201 90.7(2) . . ?
O5 Ni5 O201 82.01(19) . . ?
O22 Ni5 O5S 86.7(2) . . ?
O5W Ni5 O5S 86.3(2) . . ?
O5 Ni5 O5S 178.30(19) . . ?
O201 Ni5 O5S 96.52(19) . . ?
O22 Ni5 O12 83.0(2) . . ?
O5W Ni5 O12 95.4(2) . . ?
O5 Ni5 O12 92.4(2) . . ?
O201 Ni5 O12 172.1(2) . . ?
O5S Ni5 O12 88.9(2) . . ?
O22 Ni5 Ni21 80.00(14) . . ?
O5W Ni5 Ni21 106.20(14) . . ?
O5 Ni5 Ni21 42.71(14) . . ?
O201 Ni5 Ni21 42.49(14) . . ?
O5S Ni5 Ni21 135.62(14) . . ?
O12 Ni5 Ni21 130.36(15) . . ?
Ni5 O5W H5W1 104.3 . . ?
Ni5 O5W H5W2 109.6 . . ?
H5W1 O5W H5W2 131.1 . . ?
Ni21 O5 Ni22 96.6(2) . . ?
Ni21 O5 Ni5 93.3(2) . . ?
Ni22 O5 Ni5 134.9(3) . . ?
Ni21 O5 H5 120.6 . . ?
Ni22 O5 H5 117.7 . . ?
Ni5 O5 H5 93.8 . . ?
C5S O5S Ni5 122.3(5) . . ?
C5S O5S H5S 112.8 . . ?
Ni5 O5S H5S 113.7 . . ?
O5S C5S H5S1 109.5 . . ?
O5S C5S H5S2 109.5 . . ?
H5S1 C5S H5S2 109.5 . . ?
O5S C5S H5S3 109.5 . . ?
H5S1 C5S H5S3 109.5 . . ?
H5S2 C5S H5S3 109.5 . . ?
H1W1 O1W H1W2 103.2 . . ?
H2W1 O2W H2W2 118.3 . . ?
C1S O1S H1S 109.5 . . ?
O1S C1S H1S1 109.5 . . ?
O1S C1S H1S2 109.5 . . ?
H1S1 C1S H1S2 109.5 . . ?
O1S C1S H1S3 109.5 . . ?
H1S1 C1S H1S3 109.5 . . ?
H1S2 C1S H1S3 109.5 . . ?
C2S O2S H2S 109.5 . . ?

loop_
_geom_bond_atom_site_label_1
_geom_bond_atom_site_label_2
_geom_bond_distance
_geom_bond_site_symmetry_2
_geom_bond_publ_flag
Ni11 O101 2.007(5) . ?
Ni11 N101 2.017(6) . ?
Ni11 O103 2.060(5) . ?
Ni11 O11 2.062(5) . ?
Ni11 O11S 2.134(5) . ?
Ni11 N103 2.165(6) . ?
Ni12 N102 2.010(6) . ?
Ni12 O102 2.040(5) . ?
Ni12 O103 2.045(5) . ?
Ni12 O11 2.081(5) . ?
Ni12 O12S 2.106(5) . ?
Ni12 N104 2.167(6) . ?
O101 C100 1.290(8) . ?
O102 C119 1.337(8) . ?
O103 C126 1.325(8) . ?
N101 C106 1.267(9) . ?
N101 C107 1.466(9) . ?
N102 C113 1.283(10) . ?
N102 C112 1.477(9) . ?
N103 C109 1.477(9) . ?
N103 C120 1.488(9) . ?
N103 C108 1.501(9) . ?
N104 C110 1.491(9) . ?
N104 C111 1.492(9) . ?
N104 C120 1.500(9) . ?
O11S C11S 1.423(9) . ?
O11S H11S 0.82(11) . ?
C11S H11A 0.9600 . ?
C11S H11B 0.9600 . ?
C11S H11C 0.9600 . ?
O12S C12S 1.435(8) . ?
O12S H12S 0.91(11) . ?
C12S H12A 0.9600 . ?
C12S H12B 0.9600 . ?
C12S H12C 0.9600 . ?
O10 C10 1.271(9) . ?
O11 C10 1.291(8) . ?
O12 C10 1.283(9) . ?
O12 Ni5 2.097(5) . ?
C100 C101 1.420(10) . ?
C100 C105 1.420(10) . ?
C101 C102 1.360(11) . ?
C101 H101 0.9300 . ?
C102 C103 1.400(12) . ?
C102 H102 0.9300 . ?
C103 C104 1.367(12) . ?
C103 H103 0.9300 . ?
C104 C105 1.404(11) . ?
C104 H104 0.9300 . ?
C105 C106 1.443(10) . ?
C106 H106 0.9300 . ?
C107 C108 1.501(11) . ?
C107 H10A 0.9700 . ?
C107 H10B 0.9700 . ?
C108 H10C 0.9700 . ?
C108 H10D 0.9700 . ?
C109 C110 1.511(10) . ?
C109 H10E 0.9700 . ?
C109 H10F 0.9700 . ?
C110 H11D 0.9700 . ?
C110 H11E 0.9700 . ?
C111 C112 1.529(11) . ?
C111 H11F 0.9700 . ?
C111 H11G 0.9700 . ?
C112 H12H 0.9700 . ?
C112 H12I 0.9700 . ?
C113 C114 1.436(11) . ?
C113 H113 0.9300 . ?
C114 C115 1.430(11) . ?
C114 C119 1.430(10) . ?
C115 C116 1.376(12) . ?
C115 H115 0.9300 . ?
C116 C117 1.386(12) . ?
C116 H116 0.9300 . ?
C117 C118 1.383(11) . ?
C117 H117 0.9300 . ?
C118 C119 1.375(10) . ?
C118 H118 0.9300 . ?
C120 C121 1.482(10) . ?
C120 H120 0.9800 . ?
C121 C122 1.383(10) . ?
C121 C126 1.426(10) . ?
C122 C123 1.373(12) . ?
C122 H122 0.9300 . ?
C123 C124 1.375(11) . ?
C123 H123 0.9300 . ?
C124 C125 1.368(10) . ?
C124 H124 0.9300 . ?
C125 C126 1.384(10) . ?
C125 H125 0.9300 . ?
Ni21 N202 1.995(6) . ?
Ni21 O201 2.001(5) . ?
Ni21 O5 2.009(5) . ?
Ni21 O21 2.068(5) . ?
Ni21 O203 2.102(5) . ?
Ni21 N204 2.131(6) . ?
Ni21 Ni5 2.9572(13) . ?
Ni22 O202 2.019(5) . ?
Ni22 N201 2.041(6) . ?
Ni22 O5 2.045(5) . ?
Ni22 O203 2.047(5) . ?
Ni22 O22S 2.149(6) . ?
Ni22 N203 2.218(6) . ?
O201 C200 1.318(9) . ?
O201 Ni5 2.058(5) . ?
O202 C219 1.318(8) . ?
O203 C226 1.333(8) . ?
N201 C213 1.276(9) . ?
N201 C212 1.464(10) . ?
N202 C206 1.274(10) . ?
N202 C207 1.479(10) . ?
N203 C210 1.474(10) . ?
N203 C211 1.477(9) . ?
N203 C220 1.491(10) . ?
N204 C209 1.478(10) . ?
N204 C208 1.487(9) . ?
N204 C220 1.508(9) . ?
O21 C20 1.257(8) . ?
O22 C20 1.261(9) . ?
O22 Ni5 2.021(5) . ?
C20 C21 1.484(10) . ?
C21 H21A 0.9600 . ?
C21 H21B 0.9600 . ?
C21 H21C 0.9600 . ?
O22S C22S 1.454(9) . ?
O22S H22S 0.75(11) . ?
C22S H22A 0.9600 . ?
C22S H22B 0.9600 . ?
C22S H22C 0.9600 . ?
C200 C201 1.402(10) . ?
C200 C205 1.421(10) . ?
C201 C202 1.384(11) . ?
C201 H201 0.9300 . ?
C202 C203 1.389(12) . ?
C202 H202 0.9300 . ?
C203 C204 1.357(12) . ?
C203 H203 0.9300 . ?
C204 C205 1.420(11) . ?
C204 H204 0.9300 . ?
C205 C206 1.444(11) . ?
C206 H206 0.9300 . ?
C207 C208 1.530(11) . ?
C207 H20A 0.9700 . ?
C207 H20B 0.9700 . ?
C208 H20C 0.9700 . ?
C208 H20D 0.9700 . ?
C209 C210 1.542(11) . ?
C209 H20E 0.9700 . ?
C209 H20F 0.9700 . ?
C210 H21D 0.9700 . ?
C210 H21E 0.9700 . ?
C211 C212 1.497(13) . ?
C211 H21F 0.9700 . ?
C211 H21G 0.9700 . ?
C212 H21H 0.9700 . ?
C212 H21I 0.9700 . ?
C213 C214 1.426(10) . ?
C213 H213 0.9300 . ?
C214 C215 1.412(10) . ?
C214 C219 1.426(9) . ?
C215 C216 1.388(11) . ?
C215 H215 0.9300 . ?
C216 C217 1.382(10) . ?
C216 H216 0.9300 . ?
C217 C218 1.372(10) . ?
C217 H217 0.9300 . ?
C218 C219 1.412(10) . ?
C218 H218 0.9300 . ?
C220 C221 1.467(11) . ?
C220 H220 0.9800 . ?
C221 C222 1.390(10) . ?
C221 C226 1.412(11) . ?
C222 C223 1.385(13) . ?
C222 H222 0.9300 . ?
C223 C224 1.380(13) . ?
C223 H223 0.9300 . ?
C224 C225 1.375(11) . ?
C224 H224 0.9300 . ?
C225 C226 1.392(11) . ?
C225 H225 0.9300 . ?
Ni5 O5W 2.033(5) . ?
Ni5 O5 2.057(5) . ?
Ni5 O5S 2.085(5) . ?
O5W H5W1 0.9736 . ?
O5W H5W2 0.9402 . ?
O5 H5 0.7794 . ?
O5S C5S 1.421(8) . ?
O5S H5S 0.9491 . ?
C5S H5S1 0.9600 . ?
C5S H5S2 0.9600 . ?
C5S H5S3 0.9600 . ?
O1W H1W1 0.9605 . ?
O1W H1W2 0.9041 . ?
O2W H2W1 0.7448 . ?
O2W H2W2 0.8419 . ?
O2W' H2W1 0.9405 . ?
O1S C1S 1.457(14) . ?
O1S H1S 0.8200 . ?
C1S H1S1 0.9600 . ?
C1S H1S2 0.9600 . ?
C1S H1S3 0.9600 . ?
O2S C2S 1.36(2) . ?
O2S H2S 0.8200 . ?
C2S H2S1 0.9600 . ?
C2S H2S2 0.9600 . ?
C2S H2S3 0.9600 . ?

loop_
_geom_hbond_atom_site_label_D
_geom_hbond_atom_site_label_H
_geom_hbond_atom_site_label_A
_geom_hbond_distance_DH
_geom_hbond_distance_HA
_geom_hbond_distance_DA
_geom_hbond_angle_DHA
_geom_hbond_site_symmetry_A
O11S H11S O10 0.82(11) 1.79(11) 2.552(7) 154(11) .
O12S H12S O12 0.91(11) 1.69(11) 2.574(7) 163(10) .
O22S H22S O10 0.75(11) 1.96(11) 2.676(7) 158(12) .
O5W H5W1 O202 0.97 1.63 2.586(6) 167.5 .
O5W H5W2 O1W 0.94 1.82 2.751(7) 170.2 .
O5 H5 O1S 0.78 2.18 2.963(8) 178.5 .
O5S H5S O102 0.95 1.75 2.678(7) 165.3 .
O1W H1W2 O101 0.90 1.69 2.586(7) 168.8 .
O1W H1W1 O102 0.96 1.80 2.719(7) 160.1 .
O2W H2W2 O5W 0.84 2.53 3.221(12) 140.1 .
O1S H1S O12 0.82 2.10 2.876(9) 158.4 .
O2S H2S O3W 0.82 1.92 2.70(3) 158.4 .

loop_
_geom_torsion_atom_site_label_1
_geom_torsion_atom_site_label_2
_geom_torsion_atom_site_label_3
_geom_torsion_atom_site_label_4
_geom_torsion
_geom_torsion_site_symmetry_1
_geom_torsion_site_symmetry_2
_geom_torsion_site_symmetry_3
_geom_torsion_site_symmetry_4
_geom_torsion_publ_flag
N101 Ni11 O101 C100 5.7(6) . . . . ?
O103 Ni11 O101 C100 -94.1(6) . . . . ?
O11 Ni11 O101 C100 -173.4(5) . . . . ?
O11S Ni11 O101 C100 97.1(6) . . . . ?
N102 Ni12 O102 C119 -16.6(6) . . . . ?
O103 Ni12 O102 C119 81.7(5) . . . . ?
O11 Ni12 O102 C119 161.0(5) . . . . ?
O12S Ni12 O102 C119 -111.7(5) . . . . ?
N102 Ni12 O103 C126 -33.3(5) . . . . ?
O102 Ni12 O103 C126 -123.2(5) . . . . ?
O11 Ni12 O103 C126 141.6(5) . . . . ?
O12S Ni12 O103 C126 134.7(8) . . . . ?
N104 Ni12 O103 C126 49.9(5) . . . . ?
N102 Ni12 O103 Ni11 -156.7(2) . . . . ?
O102 Ni12 O103 Ni11 113.36(19) . . . . ?
O11 Ni12 O103 Ni11 18.15(18) . . . . ?
O12S Ni12 O103 Ni11 11.3(9) . . . . ?
N104 Ni12 O103 Ni11 -73.6(2) . . . . ?
O101 Ni11 O103 C126 123.3(5) . . . . ?
N101 Ni11 O103 C126 33.2(5) . . . . ?
O11 Ni11 O103 C126 -143.0(5) . . . . ?
O11S Ni11 O103 C126 -124.5(9) . . . . ?
N103 Ni11 O103 C126 -51.1(5) . . . . ?
O101 Ni11 O103 Ni12 -111.9(2) . . . . ?
N101 Ni11 O103 Ni12 157.9(2) . . . . ?
O11 Ni11 O103 Ni12 -18.32(18) . . . . ?
N103 Ni11 O103 Ni12 73.6(2) . . . . ?
O101 Ni11 N101 C106 1.7(6) . . . . ?
O103 Ni11 N101 C106 95.5(6) . . . . ?
O11S Ni11 N101 C106 -89.1(6) . . . . ?
N103 Ni11 N101 C106 -176.6(6) . . . . ?
O101 Ni11 N101 C107 -179.8(5) . . . . ?
O103 Ni11 N101 C107 -86.0(5) . . . . ?
O11S Ni11 N101 C107 89.4(5) . . . . ?
N103 Ni11 N101 C107 1.9(5) . . . . ?
O102 Ni12 N102 C113 9.4(7) . . . . ?
O103 Ni12 N102 C113 -84.1(7) . . . . ?
O12S Ni12 N102 C113 98.8(7) . . . . ?
N104 Ni12 N102 C113 -173.2(7) . . . . ?
O102 Ni12 N102 C112 -175.7(5) . . . . ?
O103 Ni12 N102 C112 90.8(5) . . . . ?
O12S Ni12 N102 C112 -86.3(5) . . . . ?
N104 Ni12 N102 C112 1.7(5) . . . . ?
N101 Ni11 N103 C109 141.0(5) . . . . ?
O103 Ni11 N103 C109 -119.0(5) . . . . ?
O11 Ni11 N103 C109 -39.9(5) . . . . ?
O11S Ni11 N103 C109 49.4(5) . . . . ?
N101 Ni11 N103 C120 -99.9(5) . . . . ?
O103 Ni11 N103 C120 0.1(5) . . . . ?
O11 Ni11 N103 C120 79.1(5) . . . . ?
O11S Ni11 N103 C120 168.4(5) . . . . ?
N101 Ni11 N103 C108 22.0(4) . . . . ?
O103 Ni11 N103 C108 122.0(4) . . . . ?
O11 Ni11 N103 C108 -159.0(4) . . . . ?
O11S Ni11 N103 C108 -69.7(4) . . . . ?
N102 Ni12 N104 C110 -145.1(5) . . . . ?
O103 Ni12 N104 C110 116.5(4) . . . . ?
O11 Ni12 N104 C110 37.5(5) . . . . ?
O12S Ni12 N104 C110 -49.8(5) . . . . ?
N102 Ni12 N104 C111 -23.9(4) . . . . ?
O103 Ni12 N104 C111 -122.3(4) . . . . ?
O11 Ni12 N104 C111 158.7(4) . . . . ?
O12S Ni12 N104 C111 71.4(4) . . . . ?
N102 Ni12 N104 C120 97.7(5) . . . . ?
O103 Ni12 N104 C120 -0.7(4) . . . . ?
O11 Ni12 N104 C120 -79.7(4) . . . . ?
O12S Ni12 N104 C120 -167.0(4) . . . . ?
O101 Ni11 O11S C11S -43.3(5) . . . . ?
N101 Ni11 O11S C11S 46.3(5) . . . . ?
O103 Ni11 O11S C11S -155.7(8) . . . . ?
O11 Ni11 O11S C11S -137.5(5) . . . . ?
N103 Ni11 O11S C11S 130.8(5) . . . . ?
N102 Ni12 O12S C12S -36.4(5) . . . . ?
O102 Ni12 O12S C12S 52.9(5) . . . . ?
O103 Ni12 O12S C12S 155.4(7) . . . . ?
O11 Ni12 O12S C12S 148.7(5) . . . . ?
N104 Ni12 O12S C12S -119.5(5) . . . . ?
O101 Ni11 O11 C10 -68.6(6) . . . . ?
O103 Ni11 O11 C10 -161.7(6) . . . . ?
O11S Ni11 O11 C10 22.2(6) . . . . ?
N103 Ni11 O11 C10 109.8(6) . . . . ?
O101 Ni11 O11 Ni12 111.0(2) . . . . ?
O103 Ni11 O11 Ni12 17.94(18) . . . . ?
O11S Ni11 O11 Ni12 -158.2(2) . . . . ?
N103 Ni11 O11 Ni12 -70.6(2) . . . . ?
O102 Ni12 O11 C10 69.1(6) . . . . ?
O103 Ni12 O11 C10 161.5(6) . . . . ?
O12S Ni12 O11 C10 -20.1(6) . . . . ?
N104 Ni12 O11 C10 -108.7(6) . . . . ?
O102 Ni12 O11 Ni11 -110.5(2) . . . . ?
O103 Ni12 O11 Ni11 -18.08(18) . . . . ?
O12S Ni12 O11 Ni11 160.3(2) . . . . ?
N104 Ni12 O11 Ni11 71.7(2) . . . . ?
Ni5 O12 C10 O10 65.8(9) . . . . ?
Ni5 O12 C10 O11 -116.2(6) . . . . ?
Ni12 O11 C10 O10 171.9(5) . . . . ?
Ni11 O11 C10 O12 173.4(5) . . . . ?
Ni11 O101 C100 C101 171.9(5) . . . . ?
O101 C100 C101 C102 179.9(7) . . . . ?
C103 C104 C105 C106 176.4(8) . . . . ?
O101 C100 C105 C104 -177.7(7) . . . . ?
C101 C100 C105 C106 -177.1(6) . . . . ?
C107 N101 C106 C105 175.2(7) . . . . ?
C104 C105 C106 N101 -174.2(8) . . . . ?
C106 N101 C107 C108 152.4(7) . . . . ?
Ni11 N101 C107 C108 -26.2(7) . . . . ?
N101 C107 C108 N103 48.9(8) . . . . ?
C109 N103 C108 C107 -164.6(6) . . . . ?
C120 N103 C108 C107 79.4(8) . . . . ?
Ni11 N103 C108 C107 -43.6(7) . . . . ?
C120 N103 C109 C110 -28.4(7) . . . . ?
C108 N103 C109 C110 -150.0(6) . . . . ?
Ni11 N103 C109 C110 96.6(6) . . . . ?
C111 N104 C110 C109 149.0(6) . . . . ?
C120 N104 C110 C109 28.6(7) . . . . ?
Ni12 N104 C110 C109 -94.3(6) . . . . ?
N103 C109 C110 N104 -0.3(7) . . . . ?
C110 N104 C111 C112 166.3(6) . . . . ?
C120 N104 C111 C112 -79.1(7) . . . . ?
Ni12 N104 C111 C112 42.8(7) . . . . ?
C113 N102 C112 C111 -163.6(7) . . . . ?
Ni12 N102 C112 C111 20.9(7) . . . . ?
N104 C111 C112 N102 -43.9(8) . . . . ?
C112 N102 C113 C114 -176.6(7) . . . . ?
N102 C113 C114 C115 175.5(8) . . . . ?
C113 C114 C115 C116 -177.9(8) . . . . ?
Ni12 O102 C119 C118 -165.1(5) . . . . ?
Ni12 O102 C119 C114 16.2(9) . . . . ?
C117 C118 C119 O102 -177.8(7) . . . . ?
C115 C114 C119 O102 176.8(7) . . . . ?
C113 C114 C119 C118 177.7(7) . . . . ?
C109 N103 C120 C121 170.9(6) . . . . ?
C108 N103 C120 C121 -68.8(7) . . . . ?
Ni11 N103 C120 C121 46.4(7) . . . . ?
C109 N103 C120 N104 45.9(6) . . . . ?
C108 N103 C120 N104 166.2(5) . . . . ?
Ni11 N103 C120 N104 -78.6(5) . . . . ?
C110 N104 C120 C121 -169.8(6) . . . . ?
C111 N104 C120 C121 70.5(8) . . . . ?
Ni12 N104 C120 C121 -45.8(7) . . . . ?
C110 N104 C120 N103 -45.6(6) . . . . ?
C111 N104 C120 N103 -165.3(5) . . . . ?
Ni12 N104 C120 N103 78.4(5) . . . . ?
N103 C120 C121 C122 120.3(7) . . . . ?
N104 C120 C121 C122 -123.6(7) . . . . ?
N103 C120 C121 C126 -57.0(8) . . . . ?
N104 C120 C121 C126 59.0(9) . . . . ?
C120 C121 C122 C123 -174.8(8) . . . . ?
Ni12 O103 C126 C125 126.0(6) . . . . ?
Ni11 O103 C126 C125 -119.3(6) . . . . ?
Ni12 O103 C126 C121 -55.1(7) . . . . ?
Ni11 O103 C126 C121 59.6(7) . . . . ?
C124 C125 C126 O103 177.4(7) . . . . ?
C122 C121 C126 O103 -179.6(6) . . . . ?
C120 C121 C126 C125 176.7(6) . . . . ?
N202 Ni21 O201 C200 31.2(5) . . . . ?
O5 Ni21 O201 C200 -139.5(5) . . . . ?
O21 Ni21 O201 C200 125.6(5) . . . . ?
O203 Ni21 O201 C200 -59.4(5) . . . . ?
Ni5 Ni21 O201 C200 -158.9(6) . . . . ?
N202 Ni21 O201 Ni5 -170.0(2) . . . . ?
O5 Ni21 O201 Ni5 19.38(19) . . . . ?
O21 Ni21 O201 Ni5 -75.5(2) . . . . ?
O203 Ni21 O201 Ni5 99.44(19) . . . . ?
N201 Ni22 O202 C219 21.1(6) . . . . ?
O5 Ni22 O202 C219 -155.1(6) . . . . ?
O203 Ni22 O202 C219 123.6(6) . . . . ?
O22S Ni22 O202 C219 -73.4(6) . . . . ?
O202 Ni22 O203 C226 -122.8(5) . . . . ?
N201 Ni22 O203 C226 -33.4(5) . . . . ?
O5 Ni22 O203 C226 143.3(5) . . . . ?
O22S Ni22 O203 C226 141.7(7) . . . . ?
N203 Ni22 O203 C226 48.1(5) . . . . ?
O202 Ni22 O203 Ni21 114.95(19) . . . . ?
N201 Ni22 O203 Ni21 -155.6(2) . . . . ?
O5 Ni22 O203 Ni21 21.10(19) . . . . ?
O22S Ni22 O203 Ni21 19.5(8) . . . . ?
N203 Ni22 O203 Ni21 -74.2(2) . . . . ?
N202 Ni21 O203 C226 40.3(5) . . . . ?
O201 Ni21 O203 C226 130.1(5) . . . . ?
O5 Ni21 O203 C226 -146.0(5) . . . . ?
N204 Ni21 O203 C226 -44.3(5) . . . . ?
Ni5 Ni21 O203 C226 174.1(5) . . . . ?
N202 Ni21 O203 Ni22 164.8(2) . . . . ?
O201 Ni21 O203 Ni22 -105.4(2) . . . . ?
O5 Ni21 O203 Ni22 -21.53(19) . . . . ?
N204 Ni21 O203 Ni22 80.1(2) . . . . ?
Ni5 Ni21 O203 Ni22 -61.43(16) . . . . ?
O202 Ni22 N201 C213 -11.8(7) . . . . ?
O203 Ni22 N201 C213 -106.1(7) . . . . ?
O22S Ni22 N201 C213 75.3(7) . . . . ?
N203 Ni22 N201 C213 167.2(7) . . . . ?
O202 Ni22 N201 C212 174.8(6) . . . . ?
O203 Ni22 N201 C212 80.4(6) . . . . ?
O22S Ni22 N201 C212 -98.1(6) . . . . ?
N203 Ni22 N201 C212 -6.2(6) . . . . ?
O201 Ni21 N202 C206 -30.3(6) . . . . ?
O21 Ni21 N202 C206 -120.0(6) . . . . ?
O203 Ni21 N202 C206 63.7(6) . . . . ?
N204 Ni21 N202 C206 152.8(6) . . . . ?
Ni5 Ni21 N202 C206 -39.8(7) . . . . ?
O201 Ni21 N202 C207 171.6(5) . . . . ?
O21 Ni21 N202 C207 81.9(5) . . . . ?
O203 Ni21 N202 C207 -94.5(5) . . . . ?
N204 Ni21 N202 C207 -5.4(5) . . . . ?
Ni5 Ni21 N202 C207 162.1(4) . . . . ?
N201 Ni22 N203 C210 -140.1(5) . . . . ?
O5 Ni22 N203 C210 36.2(5) . . . . ?
O203 Ni22 N203 C210 117.0(5) . . . . ?
O22S Ni22 N203 C210 -46.0(5) . . . . ?
N201 Ni22 N203 C211 -19.3(5) . . . . ?
O5 Ni22 N203 C211 157.0(5) . . . . ?
O203 Ni22 N203 C211 -122.2(5) . . . . ?
O22S Ni22 N203 C211 74.8(5) . . . . ?
N201 Ni22 N203 C220 102.4(5) . . . . ?
O5 Ni22 N203 C220 -81.4(5) . . . . ?
O203 Ni22 N203 C220 -0.5(5) . . . . ?
O22S Ni22 N203 C220 -163.5(5) . . . . ?
N202 Ni21 N204 C209 145.6(5) . . . . ?
O5 Ni21 N204 C209 -43.6(5) . . . . ?
O21 Ni21 N204 C209 50.9(5) . . . . ?
O203 Ni21 N204 C209 -123.7(5) . . . . ?
Ni5 Ni21 N204 C209 -19.8(6) . . . . ?
N202 Ni21 N204 C208 26.8(5) . . . . ?
O5 Ni21 N204 C208 -162.4(4) . . . . ?
O21 Ni21 N204 C208 -67.9(5) . . . . ?
O203 Ni21 N204 C208 117.4(5) . . . . ?
Ni5 Ni21 N204 C208 -138.7(4) . . . . ?
N202 Ni21 N204 C220 -98.4(5) . . . . ?
O5 Ni21 N204 C220 72.4(5) . . . . ?
O21 Ni21 N204 C220 166.9(5) . . . . ?
O203 Ni21 N204 C220 -7.7(5) . . . . ?
Ni5 Ni21 N204 C220 96.2(5) . . . . ?
N202 Ni21 O21 C20 135.1(6) . . . . ?
O201 Ni21 O21 C20 45.4(6) . . . . ?
O5 Ni21 O21 C20 -39.2(6) . . . . ?
N204 Ni21 O21 C20 -140.4(6) . . . . ?
Ni5 Ni21 O21 C20 2.3(6) . . . . ?
Ni21 O21 C20 C21 179.9(6) . . . . ?
Ni5 O22 C20 C21 174.7(6) . . . . ?
O202 Ni22 O22S C22S 74.0(6) . . . . ?
N201 Ni22 O22S C22S -14.3(6) . . . . ?
O5 Ni22 O22S C22S 168.9(6) . . . . ?
O203 Ni22 O22S C22S 170.6(7) . . . . ?
N203 Ni22 O22S C22S -96.4(6) . . . . ?
Ni21 O201 C200 C201 160.8(5) . . . . ?
Ni21 O201 C200 C205 -21.2(8) . . . . ?
Ni5 O201 C200 C205 -169.9(5) . . . . ?
O201 C200 C201 C202 178.1(6) . . . . ?
C203 C204 C205 C206 -177.6(7) . . . . ?
O201 C200 C205 C204 -179.0(6) . . . . ?
C201 C200 C205 C206 177.5(6) . . . . ?
C207 N202 C206 C205 178.0(7) . . . . ?
C204 C205 C206 N202 178.8(7) . . . . ?
C206 N202 C207 C208 -176.5(6) . . . . ?
Ni21 N202 C207 C208 -17.5(7) . . . . ?
C209 N204 C208 C207 -164.7(6) . . . . ?
C220 N204 C208 C207 80.1(8) . . . . ?
Ni21 N204 C208 C207 -44.6(7) . . . . ?
N202 C207 C208 N204 43.3(8) . . . . ?
C208 N204 C209 C210 -155.8(6) . . . . ?
C220 N204 C209 C210 -32.6(7) . . . . ?
Ni21 N204 C209 C210 90.7(6) . . . . ?
C211 N203 C210 C209 146.2(7) . . . . ?
C220 N203 C210 C209 26.1(7) . . . . ?
Ni22 N203 C210 C209 -97.2(6) . . . . ?
N204 C209 C210 N203 4.2(8) . . . . ?
C210 N203 C211 C212 166.0(7) . . . . ?
C220 N203 C211 C212 -79.8(8) . . . . ?
Ni22 N203 C211 C212 42.4(7) . . . . ?
C213 N201 C212 C211 -143.0(7) . . . . ?
Ni22 N201 C212 C211 30.9(8) . . . . ?
N203 C211 C212 N201 -50.6(9) . . . . ?
C212 N201 C213 C214 176.2(7) . . . . ?
N201 C213 C214 C215 -171.9(7) . . . . ?
C213 C214 C215 C216 173.3(6) . . . . ?
Ni22 O202 C219 C218 158.1(5) . . . . ?
Ni22 O202 C219 C214 -21.6(9) . . . . ?
C217 C218 C219 O202 179.5(6) . . . . ?
C215 C214 C219 O202 -178.6(6) . . . . ?
C213 C214 C219 C218 -173.4(7) . . . . ?
C210 N203 C220 C221 -169.6(6) . . . . ?
C211 N203 C220 C221 71.4(9) . . . . ?
Ni22 N203 C220 C221 -45.0(8) . . . . ?
C210 N203 C220 N204 -46.2(7) . . . . ?
C211 N203 C220 N204 -165.2(6) . . . . ?
Ni22 N203 C220 N204 78.4(6) . . . . ?
C209 N204 C220 C221 175.3(6) . . . . ?
C208 N204 C220 C221 -64.5(9) . . . . ?
Ni21 N204 C220 C221 53.4(7) . . . . ?
C209 N204 C220 N203 49.2(7) . . . . ?
C208 N204 C220 N203 169.4(6) . . . . ?
Ni21 N204 C220 N203 -72.7(6) . . . . ?
N203 C220 C221 C222 -124.2(8) . . . . ?
N204 C220 C221 C222 119.4(7) . . . . ?
N203 C220 C221 C226 58.0(9) . . . . ?
N204 C220 C221 C226 -58.3(9) . . . . ?
C220 C221 C222 C223 -175.1(7) . . . . ?
Ni22 O203 C226 C225 129.6(6) . . . . ?
Ni21 O203 C226 C225 -120.2(6) . . . . ?
Ni22 O203 C226 C221 -53.7(7) . . . . ?
Ni21 O203 C226 C221 56.6(7) . . . . ?
C224 C225 C226 O203 -179.9(7) . . . . ?
C222 C221 C226 O203 179.2(6) . . . . ?
C220 C221 C226 C225 173.8(7) . . . . ?
C20 O22 Ni5 O5 47.2(6) . . . . ?
C20 O22 Ni5 O201 -34.9(6) . . . . ?
C20 O22 Ni5 O5S -131.3(6) . . . . ?
C20 O22 Ni5 O12 139.3(6) . . . . ?
C20 O22 Ni5 Ni21 6.2(6) . . . . ?
C200 O201 Ni5 O22 -131.9(6) . . . . ?
Ni21 O201 Ni5 O22 73.2(2) . . . . ?
C200 O201 Ni5 O5W 41.3(6) . . . . ?
Ni21 O201 Ni5 O5W -113.6(2) . . . . ?
C200 O201 Ni5 O5 135.9(6) . . . . ?
Ni21 O201 Ni5 O5 -19.02(19) . . . . ?
C200 O201 Ni5 O5S -45.0(6) . . . . ?
Ni21 O201 Ni5 O5S 160.1(2) . . . . ?
C200 O201 Ni5 Ni21 154.9(7) . . . . ?
C10 O12 Ni5 O22 -173.6(6) . . . . ?
C10 O12 Ni5 O5W 13.5(6) . . . . ?
C10 O12 Ni5 O5 -81.4(6) . . . . ?
C10 O12 Ni5 O5S 99.6(6) . . . . ?
C10 O12 Ni5 Ni21 -103.1(6) . . . . ?
N202 Ni21 Ni5 O22 -89.9(3) . . . . ?
O201 Ni21 Ni5 O22 -103.6(2) . . . . ?
O5 Ni21 Ni5 O22 104.8(3) . . . . ?
O21 Ni21 Ni5 O22 -3.3(2) . . . . ?
O203 Ni21 Ni5 O22 170.5(2) . . . . ?
N204 Ni21 Ni5 O22 70.1(3) . . . . ?
N202 Ni21 Ni5 O5W 86.4(3) . . . . ?
O201 Ni21 Ni5 O5W 72.6(2) . . . . ?
O5 Ni21 Ni5 O5W -79.0(3) . . . . ?
O21 Ni21 Ni5 O5W 172.9(2) . . . . ?
O203 Ni21 Ni5 O5W -13.3(2) . . . . ?
N204 Ni21 Ni5 O5W -113.6(3) . . . . ?
N202 Ni21 Ni5 O5 165.3(3) . . . . ?
O201 Ni21 Ni5 O5 151.6(3) . . . . ?
O21 Ni21 Ni5 O5 -108.1(3) . . . . ?
O203 Ni21 Ni5 O5 65.7(2) . . . . ?
N204 Ni21 Ni5 O5 -34.7(3) . . . . ?
N202 Ni21 Ni5 O201 13.7(3) . . . . ?
O5 Ni21 Ni5 O201 -151.6(3) . . . . ?
O21 Ni21 Ni5 O201 100.3(2) . . . . ?
O203 Ni21 Ni5 O201 -85.9(2) . . . . ?
N204 Ni21 Ni5 O201 173.7(3) . . . . ?
N202 Ni21 Ni5 O5S -15.2(3) . . . . ?
O201 Ni21 Ni5 O5S -28.9(3) . . . . ?
O5 Ni21 Ni5 O5S 179.5(3) . . . . ?
O21 Ni21 Ni5 O5S 71.4(3) . . . . ?
O203 Ni21 Ni5 O5S -114.8(3) . . . . ?
N204 Ni21 Ni5 O5S 144.8(3) . . . . ?
N202 Ni21 Ni5 O12 -161.6(3) . . . . ?
O201 Ni21 Ni5 O12 -175.4(3) . . . . ?
O5 Ni21 Ni5 O12 33.1(3) . . . . ?
O21 Ni21 Ni5 O12 -75.0(2) . . . . ?
O203 Ni21 Ni5 O12 98.7(2) . . . . ?
N204 Ni21 Ni5 O12 -1.6(3) . . . . ?
O201 Ni21 O5 Ni22 116.6(2) . . . . ?
O21 Ni21 O5 Ni22 -154.2(2) . . . . ?
O203 Ni21 O5 Ni22 21.66(19) . . . . ?
N204 Ni21 O5 Ni22 -65.6(2) . . . . ?
Ni5 Ni21 O5 Ni22 135.9(3) . . . . ?
O201 Ni21 O5 Ni5 -19.39(19) . . . . ?
O21 Ni21 O5 Ni5 69.9(2) . . . . ?
O203 Ni21 O5 Ni5 -114.3(2) . . . . ?
N204 Ni21 O5 Ni5 158.5(2) . . . . ?
O202 Ni22 O5 Ni21 -116.2(2) . . . . ?
O203 Ni22 O5 Ni21 -22.2(2) . . . . ?
O22S Ni22 O5 Ni21 157.3(2) . . . . ?
N203 Ni22 O5 Ni21 65.5(2) . . . . ?
O202 Ni22 O5 Ni5 -14.8(4) . . . . ?
O203 Ni22 O5 Ni5 79.1(4) . . . . ?
O22S Ni22 O5 Ni5 -101.4(4) . . . . ?
N203 Ni22 O5 Ni5 166.8(4) . . . . ?
O22 Ni5 O5 Ni21 -72.4(2) . . . . ?
O5W Ni5 O5 Ni21 109.0(2) . . . . ?
O201 Ni5 O5 Ni21 18.93(19) . . . . ?
O12 Ni5 O5 Ni21 -155.4(2) . . . . ?
O22 Ni5 O5 Ni22 -175.1(4) . . . . ?
O5W Ni5 O5 Ni22 6.3(4) . . . . ?
O201 Ni5 O5 Ni22 -83.8(4) . . . . ?
O12 Ni5 O5 Ni22 101.9(4) . . . . ?
Ni21 Ni5 O5 Ni22 -102.7(4) . . . . ?
O22 Ni5 O5S C5S 41.7(5) . . . . ?
O5W Ni5 O5S C5S -139.8(6) . . . . ?
O201 Ni5 O5S C5S -49.5(6) . . . . ?
O12 Ni5 O5S C5S 124.7(5) . . . . ?
Ni21 Ni5 O5S C5S -30.4(6) . . . . ?
